data_7720285
loop_
_publ_author_name
'Eilers, Marcel'
'Geik, Dennis'
'Schmidtmann, Marc'
'Doye, Sven'
'Beckhaus, R&#xfc;diger'

_publ_section_title
;
 Expanding the reactivity of Rosenthal's reagent to cyclopropenes and
 allenes.
;
_journal_issue 13
_journal_name_full 'Dalton transactions (Cambridge, England : 2003)'
_journal_page_first 5151
_journal_page_last 5160
_journal_paper_doi 10.1039/d6dt00059b
_journal_volume 55
_journal_year 2026
_chemical_formula_structural Ti(C5H5)2(C18H27ClSi2)
_chemical_formula_sum 'C28 H37 Cl Si2 Ti'
_chemical_formula_weight 513.10
_space_group_crystal_system triclinic
_space_group_IT_number 2
_space_group_name_Hall '-P 1'
_space_group_name_H-M_alt 'P -1'
_atom_sites_solution_hydrogens difmap
_atom_sites_solution_primary direct
_atom_sites_solution_secondary difmap
_audit_creation_method SHELXL-2019/3
_audit_update_record
;
2025-06-12 deposited with the CCDC.	2026-02-18 downloaded from the CCDC.
;
_cell_angle_alpha 109.0461(17)
_cell_angle_beta 91.4751(17)
_cell_angle_gamma 94.0174(17)
_cell_formula_units_Z 2
_cell_length_a 10.0789(5)
_cell_length_b 10.7767(5)
_cell_length_c 12.9427(6)
_cell_measurement_reflns_used 9013
_cell_measurement_temperature 100(2)
_cell_measurement_theta_max 40.25
_cell_measurement_theta_min 2.56
_cell_volume 1323.81(11)
_computing_cell_refinement 'Bruker SAINT V8.40B'
_computing_data_collection 'Bruker APEX3'
_computing_data_reduction 'Bruker SAINT V8.40B'
_computing_structure_refinement 'SHELXL-2019/2 (Sheldrick, 2019)'
_computing_structure_solution 'SHELXS-2013/1 (Sheldrick, 2013)'
_diffrn_ambient_temperature 100(2)
_diffrn_measured_fraction_theta_full 1.000
_diffrn_measured_fraction_theta_max 1.000
_diffrn_measurement_device_type 'Bruker Photon III CPAD'
_diffrn_measurement_method '\f and \w scans'
_diffrn_radiation_type MoK\a
_diffrn_radiation_wavelength 0.71073
_diffrn_reflns_av_R_equivalents 0.0356
_diffrn_reflns_av_unetI/netI 0.0184
_diffrn_reflns_Laue_measured_fraction_full 1.000
_diffrn_reflns_Laue_measured_fraction_max 1.000
_diffrn_reflns_limit_h_max 18
_diffrn_reflns_limit_h_min -18
_diffrn_reflns_limit_k_max 19
_diffrn_reflns_limit_k_min -19
_diffrn_reflns_limit_l_max 23
_diffrn_reflns_limit_l_min -23
_diffrn_reflns_number 145728
_diffrn_reflns_point_group_measured_fraction_full 1.000
_diffrn_reflns_point_group_measured_fraction_max 1.000
_diffrn_reflns_theta_full 25.242
_diffrn_reflns_theta_max 40.249
_diffrn_reflns_theta_min 1.667
_diffrn_source 'I\mS microfocus'
_exptl_absorpt_coefficient_mu 0.529
_exptl_absorpt_correction_T_max 1.0000
_exptl_absorpt_correction_T_min 0.9225
_exptl_absorpt_correction_type multi-scan
_exptl_absorpt_process_details 'SADABS-2016/2 (Sheldrick)'
_exptl_crystal_colour 'red brown'
_exptl_crystal_density_diffrn 1.287
_exptl_crystal_description block
_exptl_crystal_F_000 544
_exptl_crystal_size_max 0.120
_exptl_crystal_size_mid 0.100
_exptl_crystal_size_min 0.060
_refine_diff_density_max 1.797
_refine_diff_density_min -0.812
_refine_diff_density_rms 0.065
_refine_ls_extinction_method none
_refine_ls_goodness_of_fit_ref 1.045
_refine_ls_hydrogen_treatment constr
_refine_ls_matrix_type full
_refine_ls_number_parameters 296
_refine_ls_number_reflns 16674
_refine_ls_number_restraints 0
_refine_ls_restrained_S_all 1.045
_refine_ls_R_factor_all 0.0352
_refine_ls_R_factor_gt 0.0312
_refine_ls_shift/su_max 0.001
_refine_ls_shift/su_mean 0.000
_refine_ls_structure_factor_coef Fsqd
_refine_ls_weighting_details 'w=1/[\s^2^(Fo^2^)+(0.0500P)^2^+0.3000P] where P=(Fo^2^+2Fc^2^)/3'
_refine_ls_weighting_scheme calc
_refine_ls_wR_factor_gt 0.0903
_refine_ls_wR_factor_ref 0.0931
_reflns_Friedel_coverage 0.000
_reflns_number_gt 15056
_reflns_number_total 16674
_reflns_threshold_expression 'I > 2\s(I)'
_cod_data_source_file d6dt00059b2.cif
_cod_data_source_block 2d
_cod_depositor_comments 'Adding full bibliography for 7720284--7720301.cif.'
_cod_database_code 7720285
_shelx_shelxl_version_number 2019/3
_shelx_space_group_comment
;
The symmetry employed for this shelxl refinement is uniquely defined
by the following loop, which should always be used as a source of
symmetry information in preference to the above space-group names.
They are only intended as comments.
;
_shelx_estimated_absorpt_t_min 0.939
_shelx_estimated_absorpt_t_max 0.969

loop_
_space_group_symop_operation_xyz
'x, y, z'
'-x, -y, -z'

loop_
_atom_site_label
_atom_site_type_symbol
_atom_site_fract_x
_atom_site_fract_y
_atom_site_fract_z
_atom_site_U_iso_or_equiv
_atom_site_adp_type
_atom_site_occupancy
_atom_site_site_symmetry_order
_atom_site_calc_flag
_atom_site_refinement_flags_posn
_atom_site_refinement_flags_adp
_atom_site_refinement_flags_occupancy
_atom_site_disorder_assembly
_atom_site_disorder_group
Ti1 Ti 0.20168(2) 0.05834(2) 0.26190(2) 0.01270(2) Uani 1 1 d . . . . .
Cl1 Cl -0.23766(2) 0.69189(2) 0.12001(2) 0.02787(4) Uani 1 1 d . . . . .
Si1 Si 0.55630(2) 0.13497(2) 0.31370(2) 0.01635(4) Uani 1 1 d . . . . .
Si2 Si 0.47938(2) 0.41545(2) 0.21569(2) 0.01420(3) Uani 1 1 d . . . . .
C1 C 0.30764(8) -0.06142(7) 0.09899(6) 0.01936(11) Uani 1 1 d . . . . .
H1 H 0.398893 -0.039952 0.090689 0.023 Uiso 1 1 calc R U . . .
C2 C 0.19841(7) -0.00775(6) 0.06413(5) 0.01788(10) Uani 1 1 d . . . . .
H2 H 0.203209 0.056205 0.028018 0.021 Uiso 1 1 calc R U . . .
C3 C 0.08030(8) -0.06552(7) 0.09217(6) 0.01968(11) Uani 1 1 d . . . . .
H3 H -0.007946 -0.046296 0.079310 0.024 Uiso 1 1 calc R U . . .
C4 C 0.11714(8) -0.15685(7) 0.14269(6) 0.02186(12) Uani 1 1 d . . . . .
H4 H 0.057736 -0.211452 0.168286 0.026 Uiso 1 1 calc R U . . .
C5 C 0.25731(8) -0.15304(7) 0.14860(6) 0.02145(12) Uani 1 1 d . . . . .
H5 H 0.308902 -0.203114 0.180280 0.026 Uiso 1 1 calc R U . . .
C6 C 0.08221(8) 0.14287(8) 0.42384(6) 0.02194(12) Uani 1 1 d . . . . .
H6 H 0.026663 0.212427 0.430294 0.026 Uiso 1 1 calc R U . . .
C7 C 0.21801(9) 0.15708(7) 0.45906(6) 0.02215(12) Uani 1 1 d . . . . .
H7 H 0.270152 0.237980 0.492810 0.027 Uiso 1 1 calc R U . . .
C8 C 0.26258(8) 0.02967(8) 0.43521(6) 0.02204(12) Uani 1 1 d . . . . .
H8 H 0.350113 0.010139 0.449943 0.026 Uiso 1 1 calc R U . . .
C9 C 0.15503(8) -0.06320(7) 0.38591(6) 0.02188(12) Uani 1 1 d . . . . .
H9 H 0.156838 -0.156257 0.362595 0.026 Uiso 1 1 calc R U . . .
C10 C 0.04372(8) 0.00642(8) 0.37719(6) 0.02194(12) Uani 1 1 d . . . . .
H10 H -0.041855 -0.031677 0.345583 0.026 Uiso 1 1 calc R U . . .
C11 C 0.39029(6) 0.17615(6) 0.27041(5) 0.01361(8) Uani 1 1 d . . . . .
C12 C 0.36376(6) 0.27711(6) 0.23299(5) 0.01310(8) Uani 1 1 d . . . . .
C13 C 0.22276(6) 0.28970(6) 0.19692(5) 0.01269(8) Uani 1 1 d . . . . .
H13 H 0.211925 0.299998 0.123198 0.015 Uiso 1 1 calc R U . . .
C14 C 0.10714(6) 0.21474(6) 0.22916(5) 0.01362(8) Uani 1 1 d . . . . .
H14 H 0.031429 0.184215 0.172937 0.016 Uiso 1 1 calc R U . . .
C15 C 0.12729(6) 0.36437(6) 0.28299(5) 0.01341(8) Uani 1 1 d . . . . .
C16 C 0.18338(7) 0.42934(7) 0.39933(5) 0.01752(10) Uani 1 1 d . . . . .
H16A H 0.255268 0.379689 0.413945 0.026 Uiso 1 1 calc R U . . .
H16B H 0.112768 0.430579 0.450228 0.026 Uiso 1 1 calc R U . . .
H16C H 0.218427 0.519830 0.409157 0.026 Uiso 1 1 calc R U . . .
C17 C 0.03314(6) 0.44319(6) 0.24315(5) 0.01366(8) Uani 1 1 d . . . . .
C18 C -0.00450(7) 0.56364(6) 0.31271(5) 0.01646(9) Uani 1 1 d . . . . .
H18 H 0.027917 0.594338 0.387039 0.020 Uiso 1 1 calc R U . . .
C19 C -0.08832(7) 0.63970(7) 0.27573(6) 0.01873(10) Uani 1 1 d . . . . .
H19 H -0.112747 0.720957 0.324412 0.022 Uiso 1 1 calc R U . . .
C20 C -0.13554(6) 0.59566(7) 0.16748(6) 0.01796(10) Uani 1 1 d . . . . .
C21 C -0.10245(6) 0.47611(7) 0.09607(6) 0.01790(10) Uani 1 1 d . . . . .
H21 H -0.136083 0.445824 0.022069 0.021 Uiso 1 1 calc R U . . .
C22 C -0.01915(6) 0.40110(6) 0.13447(5) 0.01626(9) Uani 1 1 d . . . . .
H22 H 0.002967 0.318950 0.085655 0.020 Uiso 1 1 calc R U . . .
C23 C 0.55932(9) -0.04650(8) 0.29273(7) 0.02538(14) Uani 1 1 d . . . . .
H23A H 0.483412 -0.075581 0.327371 0.038 Uiso 1 1 calc R U . . .
H23B H 0.642419 -0.062091 0.325738 0.038 Uiso 1 1 calc R U . . .
H23C H 0.553696 -0.096064 0.214180 0.038 Uiso 1 1 calc R U . . .
C24 C 0.59613(8) 0.22617(8) 0.46321(6) 0.02256(12) Uani 1 1 d . . . . .
H24A H 0.594510 0.321042 0.477100 0.034 Uiso 1 1 calc R U . . .
H24B H 0.684837 0.207277 0.483793 0.034 Uiso 1 1 calc R U . . .
H24C H 0.529804 0.197734 0.506674 0.034 Uiso 1 1 calc R U . . .
C25 C 0.70225(8) 0.16300(10) 0.23343(8) 0.02826(15) Uani 1 1 d . . . . .
H25A H 0.682876 0.114483 0.155494 0.042 Uiso 1 1 calc R U . . .
H25B H 0.781789 0.131808 0.258869 0.042 Uiso 1 1 calc R U . . .
H25C H 0.717938 0.257269 0.244223 0.042 Uiso 1 1 calc R U . . .
C26 C 0.37934(8) 0.55331(7) 0.20790(7) 0.02232(12) Uani 1 1 d . . . . .
H26A H 0.314731 0.520477 0.145229 0.033 Uiso 1 1 calc R U . . .
H26B H 0.439110 0.624461 0.199029 0.033 Uiso 1 1 calc R U . . .
H26C H 0.332041 0.586829 0.275394 0.033 Uiso 1 1 calc R U . . .
C27 C 0.55896(8) 0.35497(8) 0.08086(6) 0.02166(11) Uani 1 1 d . . . . .
H27A H 0.628410 0.297571 0.085737 0.032 Uiso 1 1 calc R U . . .
H27B H 0.598706 0.430314 0.062582 0.032 Uiso 1 1 calc R U . . .
H27C H 0.491368 0.305417 0.023805 0.032 Uiso 1 1 calc R U . . .
C28 C 0.60143(8) 0.49454(8) 0.33511(6) 0.02229(12) Uani 1 1 d . . . . .
H28A H 0.554666 0.514005 0.403336 0.033 Uiso 1 1 calc R U . . .
H28B H 0.643433 0.576526 0.329062 0.033 Uiso 1 1 calc R U . . .
H28C H 0.669920 0.434370 0.335262 0.033 Uiso 1 1 calc R U . . .

loop_
_atom_site_aniso_label
_atom_site_aniso_U_11
_atom_site_aniso_U_22
_atom_site_aniso_U_33
_atom_site_aniso_U_23
_atom_site_aniso_U_13
_atom_site_aniso_U_12
Ti1 0.01571(4) 0.01076(4) 0.01143(4) 0.00390(3) -0.00184(3) -0.00044(3)
Cl1 0.02352(8) 0.02449(8) 0.03905(10) 0.01356(7) -0.00079(7) 0.01059(6)
Si1 0.01630(7) 0.01681(7) 0.01601(7) 0.00509(6) -0.00233(6) 0.00445(6)
Si2 0.01244(6) 0.01323(7) 0.01702(7) 0.00528(5) 0.00068(5) 0.00024(5)
C1 0.0236(3) 0.0161(2) 0.0158(2) 0.00124(18) 0.0000(2) 0.0045(2)
C2 0.0243(3) 0.0147(2) 0.0129(2) 0.00255(17) -0.00241(19) 0.00135(19)
C3 0.0230(3) 0.0166(2) 0.0168(2) 0.00318(19) -0.0060(2) -0.0018(2)
C4 0.0297(3) 0.0139(2) 0.0196(3) 0.0040(2) -0.0053(2) -0.0043(2)
C5 0.0303(3) 0.0130(2) 0.0191(3) 0.00263(19) -0.0040(2) 0.0039(2)
C6 0.0291(3) 0.0207(3) 0.0169(2) 0.0070(2) 0.0063(2) 0.0024(2)
C7 0.0325(3) 0.0202(3) 0.0127(2) 0.0051(2) -0.0003(2) -0.0033(2)
C8 0.0281(3) 0.0236(3) 0.0164(2) 0.0103(2) -0.0037(2) -0.0015(2)
C9 0.0299(3) 0.0188(3) 0.0192(3) 0.0103(2) -0.0010(2) -0.0020(2)
C10 0.0245(3) 0.0220(3) 0.0213(3) 0.0105(2) 0.0026(2) -0.0025(2)
C11 0.0145(2) 0.01287(19) 0.0131(2) 0.00377(16) -0.00132(16) 0.00143(16)
C12 0.01183(18) 0.01273(19) 0.0145(2) 0.00424(16) -0.00030(15) 0.00123(15)
C13 0.01215(18) 0.01275(19) 0.01300(19) 0.00402(15) -0.00022(15) 0.00139(15)
C14 0.01381(19) 0.01199(19) 0.0145(2) 0.00399(16) -0.00077(16) -0.00021(15)
C15 0.01373(19) 0.01248(19) 0.0129(2) 0.00270(16) 0.00021(15) 0.00102(15)
C16 0.0207(2) 0.0162(2) 0.0135(2) 0.00226(17) -0.00126(18) 0.00057(19)
C17 0.01256(19) 0.01238(19) 0.0152(2) 0.00322(16) 0.00154(16) 0.00135(15)
C18 0.0174(2) 0.0135(2) 0.0173(2) 0.00311(18) 0.00342(18) 0.00233(17)
C19 0.0178(2) 0.0141(2) 0.0234(3) 0.0043(2) 0.0043(2) 0.00395(18)
C20 0.0139(2) 0.0163(2) 0.0254(3) 0.0086(2) 0.00202(19) 0.00430(18)
C21 0.0149(2) 0.0181(2) 0.0205(3) 0.0058(2) -0.00121(19) 0.00350(18)
C22 0.0152(2) 0.0154(2) 0.0169(2) 0.00312(18) -0.00129(17) 0.00386(17)
C23 0.0295(3) 0.0186(3) 0.0273(3) 0.0057(2) -0.0055(3) 0.0087(2)
C24 0.0257(3) 0.0221(3) 0.0187(3) 0.0057(2) -0.0069(2) 0.0013(2)
C25 0.0212(3) 0.0372(4) 0.0312(4) 0.0155(3) 0.0068(3) 0.0120(3)
C26 0.0210(3) 0.0166(2) 0.0325(3) 0.0120(2) 0.0032(2) 0.0030(2)
C27 0.0206(3) 0.0251(3) 0.0194(3) 0.0073(2) 0.0037(2) 0.0017(2)
C28 0.0201(3) 0.0223(3) 0.0214(3) 0.0047(2) -0.0030(2) -0.0044(2)

loop_
_atom_type_symbol
_atom_type_description
_atom_type_scat_dispersion_real
_atom_type_scat_dispersion_imag
_atom_type_scat_source
C C 0.0033 0.0016 'International Tables Vol C Tables 4.2.6.8 and 6.1.1.4'
H H 0.0000 0.0000 'International Tables Vol C Tables 4.2.6.8 and 6.1.1.4'
Si Si 0.0817 0.0704 'International Tables Vol C Tables 4.2.6.8 and 6.1.1.4'
Cl Cl 0.1484 0.1585 'International Tables Vol C Tables 4.2.6.8 and 6.1.1.4'
Ti Ti 0.2776 0.4457 'International Tables Vol C Tables 4.2.6.8 and 6.1.1.4'

loop_
_geom_angle_atom_site_label_1
_geom_angle_atom_site_label_2
_geom_angle_atom_site_label_3
_geom_angle
_geom_angle_site_symmetry_1
_geom_angle_site_symmetry_3
_geom_angle_publ_flag
C14 Ti1 C11 86.58(2) . . ?
C14 Ti1 C10 98.90(3) . . ?
C11 Ti1 C10 140.80(3) . . ?
C14 Ti1 C5 133.29(2) . . ?
C11 Ti1 C5 100.75(3) . . ?
C10 Ti1 C5 103.07(3) . . ?
C14 Ti1 C6 78.64(3) . . ?
C11 Ti1 C6 111.47(3) . . ?
C10 Ti1 C6 34.62(3) . . ?
C5 Ti1 C6 136.46(3) . . ?
C14 Ti1 C1 107.73(2) . . ?
C11 Ti1 C1 76.20(2) . . ?
C10 Ti1 C1 136.15(3) . . ?
C5 Ti1 C1 34.37(3) . . ?
C6 Ti1 C1 170.67(3) . . ?
C14 Ti1 C4 112.97(2) . . ?
C11 Ti1 C4 132.26(3) . . ?
C10 Ti1 C4 81.17(3) . . ?
C5 Ti1 C4 34.19(3) . . ?
C6 Ti1 C4 114.84(3) . . ?
C1 Ti1 C4 56.68(3) . . ?
C14 Ti1 C3 80.45(2) . . ?
C11 Ti1 C3 123.36(2) . . ?
C10 Ti1 C3 95.77(3) . . ?
C5 Ti1 C3 56.87(3) . . ?
C6 Ti1 C3 119.25(3) . . ?
C1 Ti1 C3 56.69(3) . . ?
C4 Ti1 C3 34.04(2) . . ?
C14 Ti1 C9 132.51(3) . . ?
C11 Ti1 C9 122.70(2) . . ?
C10 Ti1 C9 34.36(3) . . ?
C5 Ti1 C9 81.34(3) . . ?
C6 Ti1 C9 56.93(3) . . ?
C1 Ti1 C9 114.78(3) . . ?
C4 Ti1 C9 76.30(3) . . ?
C3 Ti1 C9 105.67(3) . . ?
C14 Ti1 C7 96.47(3) . . ?
C11 Ti1 C7 83.85(2) . . ?
C10 Ti1 C7 57.01(3) . . ?
C5 Ti1 C7 130.04(3) . . ?
C6 Ti1 C7 34.18(3) . . ?
C1 Ti1 C7 147.31(3) . . ?
C4 Ti1 C7 132.34(3) . . ?
C3 Ti1 C7 152.05(3) . . ?
C9 Ti1 C7 56.43(3) . . ?
C14 Ti1 C2 77.56(2) . . ?
C11 Ti1 C2 89.35(2) . . ?
C10 Ti1 C2 129.80(3) . . ?
C5 Ti1 C2 56.70(2) . . ?
C6 Ti1 C2 147.16(3) . . ?
C1 Ti1 C2 33.93(2) . . ?
C4 Ti1 C2 56.40(2) . . ?
C3 Ti1 C2 34.04(3) . . ?
C9 Ti1 C2 132.30(2) . . ?
C7 Ti1 C2 171.24(2) . . ?
C14 Ti1 C8 130.18(3) . . ?
C11 Ti1 C8 90.23(2) . . ?
C10 Ti1 C8 56.74(3) . . ?
C5 Ti1 C8 96.14(3) . . ?
C6 Ti1 C8 56.62(3) . . ?
C1 Ti1 C8 119.65(3) . . ?
C4 Ti1 C8 105.55(3) . . ?
C3 Ti1 C8 138.21(3) . . ?
C9 Ti1 C8 33.74(3) . . ?
C7 Ti1 C8 33.90(3) . . ?
C2 Ti1 C8 152.17(3) . . ?
C11 Si1 C24 110.35(3) . . ?
C11 Si1 C25 116.37(3) . . ?
C24 Si1 C25 108.98(4) . . ?
C11 Si1 C23 111.97(3) . . ?
C24 Si1 C23 107.37(4) . . ?
C25 Si1 C23 101.15(4) . . ?
C27 Si2 C28 113.79(4) . . ?
C27 Si2 C26 105.62(4) . . ?
C28 Si2 C26 104.36(4) . . ?
C27 Si2 C12 109.35(3) . . ?
C28 Si2 C12 113.62(3) . . ?
C26 Si2 C12 109.62(3) . . ?
C2 C1 C5 107.88(7) . . ?
C2 C1 Ti1 73.66(4) . . ?
C5 C1 Ti1 72.09(4) . . ?
C2 C1 H1 126.1 . . ?
C5 C1 H1 126.1 . . ?
Ti1 C1 H1 120.0 . . ?
C1 C2 C3 108.22(6) . . ?
C1 C2 Ti1 72.40(4) . . ?
C3 C2 Ti1 72.66(4) . . ?
C1 C2 H2 125.9 . . ?
C3 C2 H2 125.9 . . ?
Ti1 C2 H2 120.8 . . ?
C4 C3 C2 107.73(7) . . ?
C4 C3 Ti1 72.83(4) . . ?
C2 C3 Ti1 73.30(4) . . ?
C4 C3 H3 126.1 . . ?
C2 C3 H3 126.1 . . ?
Ti1 C3 H3 119.6 . . ?
C5 C4 C3 108.20(7) . . ?
C5 C4 Ti1 72.02(4) . . ?
C3 C4 Ti1 73.13(4) . . ?
C5 C4 H4 125.9 . . ?
C3 C4 H4 125.9 . . ?
Ti1 C4 H4 120.7 . . ?
C4 C5 C1 107.95(6) . . ?
C4 C5 Ti1 73.79(4) . . ?
C1 C5 Ti1 73.54(4) . . ?
C4 C5 H5 126.0 . . ?
C1 C5 H5 126.0 . . ?
Ti1 C5 H5 118.6 . . ?
C7 C6 C10 107.78(7) . . ?
C7 C6 Ti1 74.06(4) . . ?
C10 C6 Ti1 71.93(4) . . ?
C7 C6 H6 126.1 . . ?
C10 C6 H6 126.1 . . ?
Ti1 C6 H6 119.7 . . ?
C6 C7 C8 107.96(7) . . ?
C6 C7 Ti1 71.76(4) . . ?
C8 C7 Ti1 73.52(4) . . ?
C6 C7 H7 126.0 . . ?
C8 C7 H7 126.0 . . ?
Ti1 C7 H7 120.5 . . ?
C9 C8 C7 108.26(7) . . ?
C9 C8 Ti1 72.53(4) . . ?
C7 C8 Ti1 72.58(4) . . ?
C9 C8 H8 125.9 . . ?
C7 C8 H8 125.9 . . ?
Ti1 C8 H8 120.8 . . ?
C8 C9 C10 107.95(7) . . ?
C8 C9 Ti1 73.73(4) . . ?
C10 C9 Ti1 71.03(4) . . ?
C8 C9 H9 126.0 . . ?
C10 C9 H9 126.0 . . ?
Ti1 C9 H9 121.0 . . ?
C9 C10 C6 108.03(7) . . ?
C9 C10 Ti1 74.60(4) . . ?
C6 C10 Ti1 73.45(4) . . ?
C9 C10 H10 126.0 . . ?
C6 C10 H10 126.0 . . ?
Ti1 C10 H10 117.9 . . ?
C12 C11 Si1 128.03(5) . . ?
C12 C11 Ti1 107.19(4) . . ?
Si1 C11 Ti1 124.68(3) . . ?
C11 C12 C13 119.89(5) . . ?
C11 C12 Si2 130.44(5) . . ?
C13 C12 Si2 109.67(4) . . ?
C12 C13 C14 119.85(5) . . ?
C12 C13 C15 119.37(5) . . ?
C14 C13 C15 59.92(4) . . ?
C12 C13 H13 115.5 . . ?
C14 C13 H13 115.5 . . ?
C15 C13 H13 115.5 . . ?
C13 C14 C15 61.05(4) . . ?
C13 C14 Ti1 102.22(4) . . ?
C15 C14 Ti1 131.45(4) . . ?
C13 C14 H14 114.2 . . ?
C15 C14 H14 114.2 . . ?
Ti1 C14 H14 114.2 . . ?
C17 C15 C16 114.97(5) . . ?
C17 C15 C14 116.06(5) . . ?
C16 C15 C14 122.67(5) . . ?
C17 C15 C13 114.75(5) . . ?
C16 C15 C13 117.57(5) . . ?
C14 C15 C13 59.03(4) . . ?
C15 C16 H16A 109.5 . . ?
C15 C16 H16B 109.5 . . ?
H16A C16 H16B 109.5 . . ?
C15 C16 H16C 109.5 . . ?
H16A C16 H16C 109.5 . . ?
H16B C16 H16C 109.5 . . ?
C18 C17 C22 116.94(6) . . ?
C18 C17 C15 121.25(5) . . ?
C22 C17 C15 121.81(5) . . ?
C19 C18 C17 121.75(6) . . ?
C19 C18 H18 119.1 . . ?
C17 C18 H18 119.1 . . ?
C20 C19 C18 119.38(6) . . ?
C20 C19 H19 120.3 . . ?
C18 C19 H19 120.3 . . ?
C19 C20 C21 120.85(6) . . ?
C19 C20 Cl1 119.61(5) . . ?
C21 C20 Cl1 119.54(6) . . ?
C20 C21 C22 119.02(6) . . ?
C20 C21 H21 120.5 . . ?
C22 C21 H21 120.5 . . ?
C21 C22 C17 122.04(6) . . ?
C21 C22 H22 119.0 . . ?
C17 C22 H22 119.0 . . ?
Si1 C23 H23A 109.5 . . ?
Si1 C23 H23B 109.5 . . ?
H23A C23 H23B 109.5 . . ?
Si1 C23 H23C 109.5 . . ?
H23A C23 H23C 109.5 . . ?
H23B C23 H23C 109.5 . . ?
Si1 C24 H24A 109.5 . . ?
Si1 C24 H24B 109.5 . . ?
H24A C24 H24B 109.5 . . ?
Si1 C24 H24C 109.5 . . ?
H24A C24 H24C 109.5 . . ?
H24B C24 H24C 109.5 . . ?
Si1 C25 H25A 109.5 . . ?
Si1 C25 H25B 109.5 . . ?
H25A C25 H25B 109.5 . . ?
Si1 C25 H25C 109.5 . . ?
H25A C25 H25C 109.5 . . ?
H25B C25 H25C 109.5 . . ?
Si2 C26 H26A 109.5 . . ?
Si2 C26 H26B 109.5 . . ?
H26A C26 H26B 109.5 . . ?
Si2 C26 H26C 109.5 . . ?
H26A C26 H26C 109.5 . . ?
H26B C26 H26C 109.5 . . ?
Si2 C27 H27A 109.5 . . ?
Si2 C27 H27B 109.5 . . ?
H27A C27 H27B 109.5 . . ?
Si2 C27 H27C 109.5 . . ?
H27A C27 H27C 109.5 . . ?
H27B C27 H27C 109.5 . . ?
Si2 C28 H28A 109.5 . . ?
Si2 C28 H28B 109.5 . . ?
H28A C28 H28B 109.5 . . ?
Si2 C28 H28C 109.5 . . ?
H28A C28 H28C 109.5 . . ?
H28B C28 H28C 109.5 . . ?

loop_
_geom_bond_atom_site_label_1
_geom_bond_atom_site_label_2
_geom_bond_distance
_geom_bond_site_symmetry_2
_geom_bond_publ_flag
Ti1 C14 2.1445(6) . ?
Ti1 C11 2.1903(6) . ?
Ti1 C10 2.3699(7) . ?
Ti1 C5 2.3864(7) . ?
Ti1 C6 2.3896(7) . ?
Ti1 C1 2.4052(7) . ?
Ti1 C4 2.4093(7) . ?
Ti1 C3 2.4131(7) . ?
Ti1 C9 2.4160(7) . ?
Ti1 C7 2.4192(7) . ?
Ti1 C2 2.4214(7) . ?
Ti1 C8 2.4314(7) . ?
Cl1 C20 1.7449(7) . ?
Si1 C11 1.8785(6) . ?
Si1 C24 1.8802(8) . ?
Si1 C25 1.8856(9) . ?
Si1 C23 1.8871(8) . ?
Si2 C27 1.8752(8) . ?
Si2 C28 1.8773(8) . ?
Si2 C26 1.8805(7) . ?
Si2 C12 1.9022(6) . ?
C1 C2 1.4086(10) . ?
C1 C5 1.4159(11) . ?
C1 H1 0.9500 . ?
C2 C3 1.4150(11) . ?
C2 H2 0.9500 . ?
C3 C4 1.4116(10) . ?
C3 H3 0.9500 . ?
C4 C5 1.4099(12) . ?
C4 H4 0.9500 . ?
C5 H5 0.9500 . ?
C6 C7 1.4134(12) . ?
C6 C10 1.4163(11) . ?
C6 H6 0.9500 . ?
C7 C8 1.4140(12) . ?
C7 H7 0.9500 . ?
C8 C9 1.4070(11) . ?
C8 H8 0.9500 . ?
C9 C10 1.4145(12) . ?
C9 H9 0.9500 . ?
C10 H10 0.9500 . ?
C11 C12 1.3667(8) . ?
C12 C13 1.5134(8) . ?
C13 C14 1.5159(8) . ?
C13 C15 1.5469(8) . ?
C13 H13 1.0000 . ?
C14 C15 1.5299(8) . ?
C14 H14 1.0000 . ?
C15 C17 1.5038(8) . ?
C15 C16 1.5132(9) . ?
C16 H16A 0.9800 . ?
C16 H16B 0.9800 . ?
C16 H16C 0.9800 . ?
C17 C18 1.4012(9) . ?
C17 C22 1.4050(9) . ?
C18 C19 1.3954(10) . ?
C18 H18 0.9500 . ?
C19 C20 1.3837(11) . ?
C19 H19 0.9500 . ?
C20 C21 1.3872(10) . ?
C21 C22 1.3932(9) . ?
C21 H21 0.9500 . ?
C22 H22 0.9500 . ?
C23 H23A 0.9800 . ?
C23 H23B 0.9800 . ?
C23 H23C 0.9800 . ?
C24 H24A 0.9800 . ?
C24 H24B 0.9800 . ?
C24 H24C 0.9800 . ?
C25 H25A 0.9800 . ?
C25 H25B 0.9800 . ?
C25 H25C 0.9800 . ?
C26 H26A 0.9800 . ?
C26 H26B 0.9800 . ?
C26 H26C 0.9800 . ?
C27 H27A 0.9800 . ?
C27 H27B 0.9800 . ?
C27 H27C 0.9800 . ?
C28 H28A 0.9800 . ?
C28 H28B 0.9800 . ?
C28 H28C 0.9800 . ?

loop_
_geom_torsion_atom_site_label_1
_geom_torsion_atom_site_label_2
_geom_torsion_atom_site_label_3
_geom_torsion_atom_site_label_4
_geom_torsion
_geom_torsion_site_symmetry_1
_geom_torsion_site_symmetry_2
_geom_torsion_site_symmetry_3
_geom_torsion_site_symmetry_4
_geom_torsion_publ_flag
C5 C1 C2 C3 0.14(8) . . . . ?
Ti1 C1 C2 C3 -64.31(5) . . . . ?
C5 C1 C2 Ti1 64.45(5) . . . . ?
C1 C2 C3 C4 -1.06(8) . . . . ?
Ti1 C2 C3 C4 -65.20(5) . . . . ?
C1 C2 C3 Ti1 64.14(5) . . . . ?
C2 C3 C4 C5 1.57(8) . . . . ?
Ti1 C3 C4 C5 -63.94(5) . . . . ?
C2 C3 C4 Ti1 65.51(5) . . . . ?
C3 C4 C5 C1 -1.49(8) . . . . ?
Ti1 C4 C5 C1 -66.15(5) . . . . ?
C3 C4 C5 Ti1 64.66(5) . . . . ?
C2 C1 C5 C4 0.83(8) . . . . ?
Ti1 C1 C5 C4 66.32(5) . . . . ?
C2 C1 C5 Ti1 -65.49(5) . . . . ?
C10 C6 C7 C8 -0.61(8) . . . . ?
Ti1 C6 C7 C8 -65.12(5) . . . . ?
C10 C6 C7 Ti1 64.51(5) . . . . ?
C6 C7 C8 C9 -0.26(8) . . . . ?
Ti1 C7 C8 C9 -64.22(5) . . . . ?
C6 C7 C8 Ti1 63.97(5) . . . . ?
C7 C8 C9 C10 1.03(8) . . . . ?
Ti1 C8 C9 C10 -63.22(5) . . . . ?
C7 C8 C9 Ti1 64.26(5) . . . . ?
C8 C9 C10 C6 -1.41(8) . . . . ?
Ti1 C9 C10 C6 -66.40(5) . . . . ?
C8 C9 C10 Ti1 64.99(5) . . . . ?
C7 C6 C10 C9 1.25(8) . . . . ?
Ti1 C6 C10 C9 67.17(5) . . . . ?
C7 C6 C10 Ti1 -65.92(5) . . . . ?
C24 Si1 C11 C12 88.49(6) . . . . ?
C25 Si1 C11 C12 -36.32(7) . . . . ?
C23 Si1 C11 C12 -151.97(6) . . . . ?
C24 Si1 C11 Ti1 -95.60(4) . . . . ?
C25 Si1 C11 Ti1 139.58(4) . . . . ?
C23 Si1 C11 Ti1 23.93(5) . . . . ?
Si1 C11 C12 C13 177.06(4) . . . . ?
Ti1 C11 C12 C13 0.59(7) . . . . ?
Si1 C11 C12 Si2 -2.65(9) . . . . ?
Ti1 C11 C12 Si2 -179.13(4) . . . . ?
C11 C12 C13 C14 16.01(8) . . . . ?
Si2 C12 C13 C14 -164.22(4) . . . . ?
C11 C12 C13 C15 86.13(7) . . . . ?
Si2 C12 C13 C15 -94.10(5) . . . . ?
C12 C13 C14 C15 108.73(6) . . . . ?
C12 C13 C14 Ti1 -22.14(6) . . . . ?
C15 C13 C14 Ti1 -130.86(4) . . . . ?
C13 C14 C15 C17 104.48(6) . . . . ?
Ti1 C14 C15 C17 -175.07(4) . . . . ?
C13 C14 C15 C16 -104.86(6) . . . . ?
Ti1 C14 C15 C16 -24.41(9) . . . . ?
Ti1 C14 C15 C13 80.45(5) . . . . ?
C12 C13 C15 C17 143.76(5) . . . . ?
C14 C13 C15 C17 -106.71(5) . . . . ?
C12 C13 C15 C16 3.85(8) . . . . ?
C14 C13 C15 C16 113.38(6) . . . . ?
C12 C13 C15 C14 -109.52(6) . . . . ?
C16 C15 C17 C18 -3.86(8) . . . . ?
C14 C15 C17 C18 149.08(6) . . . . ?
C13 C15 C17 C18 -144.83(6) . . . . ?
C16 C15 C17 C22 174.96(6) . . . . ?
C14 C15 C17 C22 -32.10(8) . . . . ?
C13 C15 C17 C22 33.99(8) . . . . ?
C22 C17 C18 C19 -1.00(9) . . . . ?
C15 C17 C18 C19 177.87(6) . . . . ?
C17 C18 C19 C20 -0.18(10) . . . . ?
C18 C19 C20 C21 1.12(10) . . . . ?
C18 C19 C20 Cl1 -178.70(5) . . . . ?
C19 C20 C21 C22 -0.82(10) . . . . ?
Cl1 C20 C21 C22 179.00(5) . . . . ?
C20 C21 C22 C17 -0.44(10) . . . . ?
C18 C17 C22 C21 1.32(10) . . . . ?
C15 C17 C22 C21 -177.55(6) . . . . ?
